data_4305701
loop_
_publ_author_name
'Karah E. Knope'
'Christopher L. Cahill'

_publ_contact_author_address
;
Department of Chemistry
George Washington University
725 21st Street, NW
Washington, DC 20052
;
_publ_contact_author_email cahill@gwu.edu
_publ_contact_author_fax 202-994-5873
_publ_contact_author_name 'Christopher L. Cahill'
_publ_contact_author_phone 202-994-6959
_publ_section_title
;
Structural Variation within Homometallic Uranium(VI) Carboxyphosphonates:
In Situ Ligand Synthesis, Directed Assembly, Metal-Ligand Coordination
and Hydrogen Bonding
;
_journal_name_full 'Inorganic Chemistry'
_journal_page_first 7660
_journal_page_last 7672
_journal_paper_doi 10.1021/ic800683m
_journal_volume 47
_journal_year 2008
_chemical_formula_moiety 'C6 H15 O27 P3 U4, 3 H2O'
_chemical_formula_sum 'C6 H21 O30 P3 U4'
_chemical_formula_weight 1618.26
_chemical_name_systematic
;
 ?
;
_space_group_IT_number 2
_symmetry_cell_setting triclinic
_symmetry_space_group_name_Hall '-P 1'
_symmetry_space_group_name_H-M 'P -1'
_atom_sites_solution_hydrogens geom
_atom_sites_solution_primary direct
_atom_sites_solution_secondary difmap
_audit_creation_method SHELXL-97
_cell_angle_alpha 97.3360(10)
_cell_angle_beta 91.5810(10)
_cell_angle_gamma 90.8890(10)
_cell_formula_units_Z 2
_cell_length_a 6.3474(4)
_cell_length_b 15.5483(10)
_cell_length_c 15.7309(10)
_cell_measurement_reflns_used 6257
_cell_measurement_temperature 295(2)
_cell_measurement_theta_max 26.42
_cell_measurement_theta_min 1.31
_cell_volume 1538.92(17)
_computing_cell_refinement ' SAINT (Bruker-AXS) '
_computing_data_collection ' SMART V5.05 (Bruker-AXS) '
_computing_data_reduction ' SAINT (Bruker-AXS) '
_computing_molecular_graphics ' SHELXL-97 (Sheldrick, 1997) '
_computing_publication_material ' WINGX (Farrugia, 1998) '
_computing_structure_refinement ' SHELXL-97 (Sheldrick, 1997) '
_computing_structure_solution ' SHELXS-97 (Sheldrick, 1990) '
_diffrn_ambient_temperature 295(2)
_diffrn_measured_fraction_theta_full 0.991
_diffrn_measured_fraction_theta_max 0.991
_diffrn_measurement_device_type 'Bruker Apex CCD II'
_diffrn_measurement_method 'omega and phi scans'
_diffrn_radiation_monochromator graphite
_diffrn_radiation_source 'fine-focus sealed tube'
_diffrn_radiation_type MoK\a
_diffrn_radiation_wavelength 0.71073
_diffrn_reflns_av_R_equivalents 0.1142
_diffrn_reflns_av_sigmaI/netI 0.0946
_diffrn_reflns_limit_h_max 7
_diffrn_reflns_limit_h_min -7
_diffrn_reflns_limit_k_max 19
_diffrn_reflns_limit_k_min -19
_diffrn_reflns_limit_l_max 19
_diffrn_reflns_limit_l_min -19
_diffrn_reflns_number 25658
_diffrn_reflns_theta_full 25.00
_diffrn_reflns_theta_max 26.42
_diffrn_reflns_theta_min 1.31
_exptl_absorpt_coefficient_mu 21.247
_exptl_absorpt_correction_T_max 0.654
_exptl_absorpt_correction_T_min 0.607
_exptl_absorpt_correction_type empirical
_exptl_absorpt_process_details sadabs
_exptl_crystal_colour yellow
_exptl_crystal_density_diffrn 3.492
_exptl_crystal_density_method 'not measured'
_exptl_crystal_description needle
_exptl_crystal_F_000 1420
_exptl_crystal_size_max 0.06
_exptl_crystal_size_mid 0.02
_exptl_crystal_size_min 0.02
_refine_diff_density_max 2.998
_refine_diff_density_min -2.229
_refine_diff_density_rms 0.355
_refine_ls_extinction_method none
_refine_ls_goodness_of_fit_ref 0.944
_refine_ls_hydrogen_treatment constr
_refine_ls_matrix_type full
_refine_ls_number_parameters 388
_refine_ls_number_reflns 6257
_refine_ls_number_restraints 0
_refine_ls_restrained_S_all 0.944
_refine_ls_R_factor_all 0.0628
_refine_ls_R_factor_gt 0.0428
_refine_ls_shift/su_max 0.001
_refine_ls_shift/su_mean 0.000
_refine_ls_structure_factor_coef Fsqd
_refine_ls_weighting_details 'calc w=1/[\s^2^(Fo^2^)+(0.0399P)^2^+0.0000P] where P=(Fo^2^+2Fc^2^)/3'
_refine_ls_weighting_scheme calc
_refine_ls_wR_factor_gt 0.0985
_refine_ls_wR_factor_ref 0.1037
_reflns_number_gt 4449
_reflns_number_total 6257
_reflns_threshold_expression >2sigma(I)
_cod_data_source_file ic800683m-file002_3.cif
_cod_data_source_block pbar1
_cod_database_code 4305701

loop_
_symmetry_equiv_pos_as_xyz
'x, y, z'
'-x, -y, -z'

loop_
_atom_site_label
_atom_site_type_symbol
_atom_site_fract_x
_atom_site_fract_y
_atom_site_fract_z
_atom_site_U_iso_or_equiv
_atom_site_adp_type
_atom_site_occupancy
_atom_site_symmetry_multiplicity
_atom_site_calc_flag
_atom_site_refinement_flags
_atom_site_disorder_assembly
_atom_site_disorder_group
U1 U 0.08250(7) 0.17475(3) 0.65380(3) 0.01705(13) Uani 1 1 d . . .
U2 U 0.22949(7) 0.20988(3) 0.37631(3) 0.01779(13) Uani 1 1 d . . .
U3 U -0.36541(8) 0.22310(4) 1.03924(3) 0.02271(14) Uani 1 1 d . . .
U4 U -0.23946(8) 0.47534(3) 0.78907(3) 0.02722(15) Uani 1 1 d . . .
P3 P 0.0124(5) 0.3085(2) 0.2040(2) 0.0189(7) Uani 1 1 d . . .
P2 P 0.5685(5) 0.1616(2) 0.5501(2) 0.0165(7) Uani 1 1 d . . .
P1 P -0.0605(5) 0.2786(2) 0.8617(2) 0.0217(8) Uani 1 1 d . . .
O1 O 0.4054(12) 0.1220(5) 0.6002(5) 0.020(2) Uani 1 1 d . . .
O2 O 0.3167(15) 0.1745(7) 0.7753(6) 0.036(3) Uani 1 1 d . . .
O3 O -0.1021(13) 0.2244(6) 0.7754(6) 0.028(2) Uani 1 1 d . . .
O4 O -0.0037(14) 0.0683(6) 0.6620(6) 0.029(2) Uani 1 1 d . . .
O5 O 0.1710(14) 0.2813(6) 0.6450(6) 0.029(2) Uani 1 1 d . . .
O6 O -0.1699(15) 0.3655(6) 0.8683(6) 0.036(3) Uani 1 1 d . . .
O7 O -0.1170(15) 0.2298(6) 0.9351(6) 0.031(2) Uani 1 1 d . . .
O8 O 0.4562(17) 0.1889(7) 0.9044(6) 0.042(3) Uani 1 1 d . . .
O9 O -0.2586(12) 0.2101(5) 0.6068(5) 0.0175(19) Uani 1 1 d . . .
O10 O 0.4696(13) 0.2214(6) 0.4898(5) 0.021(2) Uani 1 1 d . . .
O11 O 0.0515(13) 0.1404(6) 0.4930(5) 0.021(2) Uani 1 1 d . . .
O12 O -0.1191(13) 0.1344(6) 0.3700(5) 0.028(2) Uani 1 1 d . . .
O13 O 0.5021(15) 0.2887(6) 0.3239(6) 0.031(2) Uani 1 1 d . . .
O14 O 0.0839(14) 0.2293(6) 0.2448(5) 0.025(2) Uani 1 1 d . . .
O15 O 0.1226(15) 0.3081(6) 0.4177(6) 0.031(2) Uani 1 1 d . . .
O16 O 0.3298(14) 0.1091(6) 0.3356(6) 0.029(2) Uani 1 1 d . . .
O17 O 0.5744(14) 0.2311(7) 0.1904(6) 0.032(2) Uani 1 1 d . . .
O18 O -0.0521(13) 0.2814(7) 1.1104(5) 0.031(2) Uani 1 1 d . . .
O19 O -0.7249(16) 0.1676(8) 1.0587(8) 0.061(4) Uani 1 1 d . . .
O20 O -0.2864(15) 0.1180(7) 1.0415(6) 0.036(3) Uani 1 1 d . . .
O21 O -0.4548(15) 0.3301(7) 1.0400(6) 0.037(3) Uani 1 1 d . . .
O22 O -0.4873(16) 0.4962(7) 0.8366(8) 0.054(3) Uani 1 1 d . . .
O23 O 0.0035(16) 0.4536(7) 0.7406(7) 0.049(3) Uani 1 1 d . . .
O24 O -0.4119(16) 0.3513(6) 0.7020(7) 0.046(3) Uani 1 1 d . . .
O25 O -0.389(2) 0.5185(8) 0.6520(7) 0.060(4) Uani 1 1 d . . .
O26 O -0.1808(14) 0.6213(6) 0.7887(6) 0.026(2) Uani 1 1 d . . .
O27 O -0.025(3) 0.5387(9) 0.9228(9) 0.115(7) Uani 1 1 d . . .
C1 C 0.2206(19) 0.2993(9) 0.8708(9) 0.026(3) Uani 1 1 d . . .
H1A H 0.2604 0.3394 0.8313 0.031 Uiso 1 1 calc R . .
H1B H 0.2584 0.3258 0.9285 0.031 Uiso 1 1 calc R . .
C2 C 0.339(2) 0.2149(10) 0.8506(8) 0.028(3) Uani 1 1 d . . .
C3 C -0.3000(19) 0.0790(9) 0.4829(8) 0.022(3) Uani 1 1 d . . .
H3A H -0.2549 0.0339 0.5163 0.027 Uiso 1 1 calc R . .
H3B H -0.3958 0.0531 0.4373 0.027 Uiso 1 1 calc R . .
C4 C -0.1124(19) 0.1181(8) 0.4452(7) 0.016(3) Uani 1 1 d . . .
C5 C 0.7813(19) 0.3524(8) 0.2570(8) 0.022(3) Uani 1 1 d . . .
H5A H 0.8195 0.3745 0.3159 0.026 Uiso 1 1 calc R . .
H5B H 0.7320 0.4007 0.2289 0.026 Uiso 1 1 calc R . .
C6 C 0.606(2) 0.2869(9) 0.2560(8) 0.022(3) Uani 1 1 d . . .
OW1 O -2.367(5) 1.4000(13) 1.5047(12) 0.206(13) Uani 1 1 d . . .
OW2 O 0.720(3) 0.0436(10) 0.2114(9) 0.092(5) Uani 1 1 d . . .
OW3 O 0.327(4) -0.0481(13) 0.2002(15) 0.191(12) Uani 1 1 d . . .

loop_
_atom_site_aniso_label
_atom_site_aniso_U_11
_atom_site_aniso_U_22
_atom_site_aniso_U_33
_atom_site_aniso_U_23
_atom_site_aniso_U_13
_atom_site_aniso_U_12
U1 0.0125(3) 0.0289(3) 0.0099(2) 0.0031(2) 0.00050(18) 0.0006(2)
U2 0.0139(3) 0.0284(3) 0.0118(2) 0.0050(2) 0.00097(19) 0.0009(2)
U3 0.0174(3) 0.0385(3) 0.0121(2) 0.0029(2) -0.0006(2) 0.0031(2)
U4 0.0244(3) 0.0282(3) 0.0294(3) 0.0054(2) -0.0004(2) 0.0016(2)
P3 0.0139(18) 0.032(2) 0.0115(16) 0.0062(15) 0.0014(13) 0.0001(15)
P2 0.0093(16) 0.0289(19) 0.0115(16) 0.0032(14) 0.0000(13) 0.0024(14)
P1 0.0231(19) 0.031(2) 0.0116(16) 0.0056(15) 0.0017(14) 0.0026(15)
O1 0.013(5) 0.029(5) 0.018(5) 0.005(4) 0.007(4) 0.005(4)
O2 0.026(6) 0.064(7) 0.015(5) 0.000(5) -0.004(4) 0.016(5)
O3 0.012(5) 0.049(6) 0.020(5) -0.007(5) 0.000(4) -0.001(4)
O4 0.027(6) 0.041(6) 0.018(5) 0.002(5) 0.001(4) 0.000(4)
O5 0.024(5) 0.037(6) 0.025(5) 0.004(5) -0.005(4) -0.001(4)
O6 0.039(6) 0.039(6) 0.031(6) 0.006(5) -0.002(5) 0.011(5)
O7 0.037(6) 0.043(6) 0.014(5) 0.011(5) 0.010(4) -0.001(5)
O8 0.049(7) 0.056(7) 0.018(5) -0.002(5) -0.009(5) 0.019(6)
O9 0.010(4) 0.030(5) 0.012(4) 0.002(4) -0.002(3) 0.000(4)
O10 0.020(5) 0.030(5) 0.014(5) 0.006(4) 0.001(4) 0.000(4)
O11 0.016(5) 0.034(6) 0.015(5) 0.009(4) -0.002(4) -0.003(4)
O12 0.018(5) 0.052(7) 0.013(5) 0.009(5) 0.001(4) -0.008(4)
O13 0.031(6) 0.047(6) 0.015(5) 0.009(5) 0.004(4) -0.011(5)
O14 0.024(5) 0.037(6) 0.015(5) 0.004(4) -0.006(4) -0.004(4)
O15 0.037(6) 0.033(6) 0.023(5) 0.007(5) -0.003(4) 0.004(5)
O16 0.027(6) 0.036(6) 0.024(5) 0.004(5) -0.002(4) 0.003(4)
O17 0.023(5) 0.057(7) 0.017(5) 0.006(5) 0.006(4) -0.002(5)
O18 0.012(5) 0.075(8) 0.006(4) 0.013(5) 0.001(4) -0.007(5)
O19 0.022(6) 0.095(10) 0.058(8) -0.025(7) 0.008(6) -0.008(6)
O20 0.040(6) 0.054(7) 0.016(5) 0.007(5) 0.009(5) -0.005(5)
O21 0.037(6) 0.050(7) 0.021(5) -0.005(5) -0.002(5) 0.009(5)
O22 0.021(6) 0.057(8) 0.083(9) 0.011(7) 0.018(6) 0.002(5)
O23 0.031(6) 0.056(7) 0.062(8) 0.010(6) 0.019(6) 0.007(5)
O24 0.036(7) 0.036(6) 0.060(8) -0.009(6) -0.011(6) 0.004(5)
O25 0.100(11) 0.057(8) 0.022(6) 0.006(6) -0.014(6) 0.005(7)
O26 0.024(5) 0.024(5) 0.031(5) 0.006(4) -0.001(4) -0.005(4)
O27 0.25(2) 0.055(9) 0.045(9) 0.028(7) -0.064(11) -0.034(11)
C1 0.014(7) 0.043(9) 0.020(7) 0.003(7) -0.005(6) -0.004(6)
C2 0.017(8) 0.051(10) 0.016(7) 0.005(7) -0.002(6) -0.012(7)
C3 0.010(7) 0.033(8) 0.021(7) -0.002(6) 0.000(5) -0.006(6)
C4 0.021(7) 0.022(7) 0.004(6) -0.002(5) -0.002(5) 0.004(5)
C5 0.023(8) 0.024(7) 0.019(7) 0.001(6) 0.008(6) 0.003(6)
C6 0.018(7) 0.037(9) 0.012(7) 0.003(6) 0.002(5) 0.001(6)
OW1 0.45(4) 0.093(15) 0.069(13) 0.000(12) -0.004(19) -0.04(2)
OW2 0.128(14) 0.101(12) 0.051(9) 0.028(9) -0.021(9) 0.013(10)
OW3 0.26(3) 0.096(14) 0.21(2) -0.036(15) 0.18(2) -0.016(15)

loop_
_atom_type_symbol
_atom_type_description
_atom_type_scat_dispersion_real
_atom_type_scat_dispersion_imag
_atom_type_scat_source
C C 0.0033 0.0016 'International Tables Vol C Tables 4.2.6.8 and 6.1.1.4'
O O 0.0106 0.0060 'International Tables Vol C Tables 4.2.6.8 and 6.1.1.4'
P P 0.1023 0.0942 'International Tables Vol C Tables 4.2.6.8 and 6.1.1.4'
U U -9.6767 9.6646 'International Tables Vol C Tables 4.2.6.8 and 6.1.1.4'
H H 0.0000 0.0000 'International Tables Vol C Tables 4.2.6.8 and 6.1.1.4'

loop_
_geom_angle_atom_site_label_1
_geom_angle_atom_site_label_2
_geom_angle_atom_site_label_3
_geom_angle
_geom_angle_site_symmetry_1
_geom_angle_site_symmetry_3
_geom_angle_publ_flag
O4 U1 O5 179.5(4) . . ?
O4 U1 O3 89.8(4) . . ?
O5 U1 O3 90.7(4) . . ?
O4 U1 O1 90.1(4) . . ?
O5 U1 O1 89.4(4) . . ?
O3 U1 O1 145.9(3) . . ?
O4 U1 O9 90.6(4) . . ?
O5 U1 O9 89.7(4) . . ?
O3 U1 O9 72.9(3) . . ?
O1 U1 O9 141.1(3) . . ?
O4 U1 O2 91.3(4) . . ?
O5 U1 O2 88.7(4) . . ?
O3 U1 O2 72.3(3) . . ?
O1 U1 O2 73.6(3) . . ?
O9 U1 O2 145.2(3) . . ?
O4 U1 O11 88.8(3) . . ?
O5 U1 O11 90.9(3) . . ?
O3 U1 O11 143.7(3) . . ?
O1 U1 O11 70.4(3) . . ?
O9 U1 O11 70.8(3) . . ?
O2 U1 O11 144.0(3) . . ?
O15 U2 O16 178.1(4) . . ?
O15 U2 O14 88.3(4) . . ?
O16 U2 O14 91.9(4) . . ?
O15 U2 O10 89.9(4) . . ?
O16 U2 O10 90.7(4) . . ?
O14 U2 O10 159.0(3) . . ?
O15 U2 O13 88.0(4) . . ?
O16 U2 O13 93.9(4) . . ?
O14 U2 O13 80.1(3) . . ?
O10 U2 O13 78.9(3) . . ?
O15 U2 O12 92.1(4) . . ?
O16 U2 O12 86.0(4) . . ?
O14 U2 O12 75.2(3) . . ?
O10 U2 O12 125.8(3) . . ?
O13 U2 O12 155.3(3) . . ?
O15 U2 O11 88.5(4) . . ?
O16 U2 O11 89.9(4) . . ?
O14 U2 O11 126.6(3) . . ?
O10 U2 O11 74.3(3) . . ?
O13 U2 O11 152.9(3) . . ?
O12 U2 O11 51.6(3) . . ?
O15 U2 C4 90.0(4) . . ?
O16 U2 C4 88.1(4) . . ?
O14 U2 C4 100.3(3) . . ?
O10 U2 C4 100.6(3) . . ?
O13 U2 C4 177.9(3) . . ?
O12 U2 C4 25.3(3) . . ?
O11 U2 C4 26.3(3) . . ?
O20 U3 O21 177.6(4) . . ?
O20 U3 O7 85.9(4) . . ?
O21 U3 O7 96.4(4) . . ?
O20 U3 O18 92.7(4) . . ?
O21 U3 O18 88.2(4) . . ?
O7 U3 O18 73.2(3) . . ?
O20 U3 O8 92.9(4) . 1_455 ?
O21 U3 O8 87.6(4) . 1_455 ?
O7 U3 O8 73.0(3) . 1_455 ?
O18 U3 O8 145.2(3) . 1_455 ?
O20 U3 O17 88.1(4) . 1_456 ?
O21 U3 O17 90.1(4) . 1_456 ?
O7 U3 O17 145.9(3) . 1_456 ?
O18 U3 O17 73.6(3) . 1_456 ?
O8 U3 O17 140.9(3) 1_455 1_456 ?
O20 U3 O19 86.1(5) . . ?
O21 U3 O19 91.9(5) . . ?
O7 U3 O19 141.4(4) . . ?
O18 U3 O19 144.9(3) . . ?
O8 U3 O19 69.8(4) 1_455 . ?
O17 U3 O19 71.3(4) 1_456 . ?
O23 U4 O22 179.0(6) . . ?
O23 U4 O6 87.2(4) . . ?
O22 U4 O6 92.9(5) . . ?
O23 U4 O26 90.2(4) . . ?
O22 U4 O26 90.3(4) . . ?
O6 U4 O26 141.6(3) . . ?
O23 U4 O24 92.2(5) . . ?
O22 U4 O24 86.9(5) . . ?
O6 U4 O24 78.1(4) . . ?
O26 U4 O24 140.4(4) . . ?
O23 U4 O25 90.3(5) . . ?
O22 U4 O25 89.1(5) . . ?
O6 U4 O25 147.1(4) . . ?
O26 U4 O25 71.2(3) . . ?
O24 U4 O25 69.3(4) . . ?
O23 U4 O27 86.5(6) . . ?
O22 U4 O27 94.4(6) . . ?
O6 U4 O27 72.0(4) . . ?
O26 U4 O27 69.5(4) . . ?
O24 U4 O27 150.1(4) . . ?
O25 U4 O27 140.6(4) . . ?
O26 P3 O18 110.3(5) 2_566 1_554 ?
O26 P3 O14 112.0(5) 2_566 . ?
O18 P3 O14 109.8(5) 1_554 . ?
O26 P3 C5 108.4(6) 2_566 1_455 ?
O18 P3 C5 106.8(6) 1_554 1_455 ?
O14 P3 C5 109.3(6) . 1_455 ?
O1 P2 O9 112.8(5) . 1_655 ?
O1 P2 O10 111.6(5) . . ?
O9 P2 O10 110.3(5) 1_655 . ?
O1 P2 C3 110.2(5) . 1_655 ?
O9 P2 C3 105.4(5) 1_655 1_655 ?
O10 P2 C3 106.2(6) . 1_655 ?
O7 P1 O3 111.9(6) . . ?
O7 P1 O6 111.0(6) . . ?
O3 P1 O6 112.4(6) . . ?
O7 P1 C1 106.7(6) . . ?
O3 P1 C1 106.4(6) . . ?
O6 P1 C1 108.1(6) . . ?
P2 O1 U1 131.4(5) . . ?
C2 O2 U1 137.8(9) . . ?
P1 O3 U1 138.4(5) . . ?
P1 O6 U4 140.6(6) . . ?
P1 O7 U3 142.1(6) . . ?
C2 O8 U3 146.1(10) . 1_655 ?
P2 O9 U1 134.4(5) 1_455 . ?
P2 O10 U2 137.8(5) . . ?
C4 O11 U1 129.2(7) . . ?
C4 O11 U2 92.7(7) . . ?
U1 O11 U2 130.6(3) . . ?
C4 O12 U2 96.0(8) . . ?
C6 O13 U2 138.3(9) . . ?
P3 O14 U2 134.1(5) . . ?
C6 O17 U3 136.2(8) . 1_654 ?
P3 O18 U3 134.1(5) 1_556 . ?
P3 O26 U4 144.0(6) 2_566 . ?
C2 C1 P1 110.4(9) . . ?
C2 C1 H1A 109.6 . . ?
P1 C1 H1A 109.6 . . ?
C2 C1 H1B 109.6 . . ?
P1 C1 H1B 109.6 . . ?
H1A C1 H1B 108.1 . . ?
O8 C2 O2 121.6(14) . . ?
O8 C2 C1 120.8(12) . . ?
O2 C2 C1 117.5(12) . . ?
C4 C3 P2 109.4(9) . 1_455 ?
C4 C3 H3A 109.8 . . ?
P2 C3 H3A 109.8 1_455 . ?
C4 C3 H3B 109.8 . . ?
P2 C3 H3B 109.8 1_455 . ?
H3A C3 H3B 108.2 . . ?
O12 C4 O11 119.6(11) . . ?
O12 C4 C3 120.7(11) . . ?
O11 C4 C3 119.5(10) . . ?
O12 C4 U2 58.7(6) . . ?
O11 C4 U2 61.0(6) . . ?
C3 C4 U2 174.3(9) . . ?
C6 C5 P3 112.8(9) . 1_655 ?
C6 C5 H5A 109.0 . . ?
P3 C5 H5A 109.0 1_655 . ?
C6 C5 H5B 109.0 . . ?
P3 C5 H5B 109.0 1_655 . ?
H5A C5 H5B 107.8 . . ?
O13 C6 O17 123.6(12) . . ?
O13 C6 C5 116.7(12) . . ?
O17 C6 C5 119.6(11) . . ?

loop_
_geom_bond_atom_site_label_1
_geom_bond_atom_site_label_2
_geom_bond_distance
_geom_bond_site_symmetry_2
_geom_bond_publ_flag
U1 O4 1.756(9) . ?
U1 O5 1.764(9) . ?
U1 O3 2.324(8) . ?
U1 O1 2.357(8) . ?
U1 O9 2.364(8) . ?
U1 O2 2.389(9) . ?
U1 O11 2.519(8) . ?
U2 O15 1.738(9) . ?
U2 O16 1.752(9) . ?
U2 O14 2.299(8) . ?
U2 O10 2.303(8) . ?
U2 O13 2.333(9) . ?
U2 O12 2.482(8) . ?
U2 O11 2.529(8) . ?
U2 C4 2.890(12) . ?
U3 O20 1.721(10) . ?
U3 O21 1.765(10) . ?
U3 O7 2.315(8) . ?
U3 O18 2.365(9) . ?
U3 O8 2.371(10) 1_455 ?
U3 O17 2.407(9) 1_456 ?
U3 O19 2.468(10) . ?
U4 O23 1.757(10) . ?
U4 O22 1.777(10) . ?
U4 O6 2.281(9) . ?
U4 O26 2.295(9) . ?
U4 O24 2.444(10) . ?
U4 O25 2.506(11) . ?
U4 O27 2.554(13) . ?
P3 O26 1.507(9) 2_566 ?
P3 O18 1.521(9) 1_554 ?
P3 O14 1.529(9) . ?
P3 C5 1.807(12) 1_455 ?
P2 O1 1.492(8) . ?
P2 O9 1.523(8) 1_655 ?
P2 O10 1.538(9) . ?
P2 C3 1.788(13) 1_655 ?
P1 O7 1.509(9) . ?
P1 O3 1.517(9) . ?
P1 O6 1.522(10) . ?
P1 C1 1.807(13) . ?
O2 C2 1.271(15) . ?
O8 C2 1.222(16) . ?
O8 U3 2.371(10) 1_655 ?
O9 P2 1.523(8) 1_455 ?
O11 C4 1.284(14) . ?
O12 C4 1.241(14) . ?
O13 C6 1.269(15) . ?
O17 C6 1.270(15) . ?
O17 U3 2.407(9) 1_654 ?
O18 P3 1.521(9) 1_556 ?
O26 P3 1.507(9) 2_566 ?
C1 C2 1.53(2) . ?
C1 H1A 0.9700 . ?
C1 H1B 0.9700 . ?
C3 C4 1.499(16) . ?
C3 P2 1.788(13) 1_455 ?
C3 H3A 0.9700 . ?
C3 H3B 0.9700 . ?
C5 C6 1.493(17) . ?
C5 P3 1.807(12) 1_655 ?
C5 H5A 0.9700 . ?
C5 H5B 0.9700 . ?
